data_4034565
loop_
_publ_author_name
'Qin, Pengjin'
'Holland, Ryan L.'
'Bunker, Kevin D.'
'O'Connor, Joseph M'
'Baldridge, Kim K.'
'Rheingold, Arnold L.'

_publ_section_title
;
 Acid-Induced Liberation of Polysubstituted Cyclopentadiene Ligands from
 Cyclopentadienyl Cobalt: A [2 + 2 + 1] Cycloaddition Route toward
 1,2,4-Trisubstituted Cyclopentadienes.
;
_journal_issue 21
_journal_name_full 'The Journal of organic chemistry'
_journal_page_first 13992
_journal_page_last 14004
_journal_paper_doi 10.1021/acs.joc.9b02182
_journal_volume 84
_journal_year 2019
_chemical_formula_moiety 'C16 H16 O6 S'
_chemical_formula_sum 'C16 H16 O6 S'
_chemical_formula_weight 336.35
_space_group_IT_number 15
_space_group_name_Hall '-C 2yc'
_space_group_name_H-M_alt 'C 1 2/c 1'
_symmetry_cell_setting monoclinic
_symmetry_space_group_name_H-M 'C 1 2/c 1'
_atom_sites_solution_hydrogens geom
_atom_sites_solution_primary direct
_atom_sites_solution_secondary difmap
_audit_creation_method SHELXL-97
_cell_angle_alpha 90.00
_cell_angle_beta 104.705(2)
_cell_angle_gamma 90.00
_cell_formula_units_Z 8
_cell_length_a 21.150(3)
_cell_length_b 9.7675(13)
_cell_length_c 16.065(2)
_cell_measurement_reflns_used 2824
_cell_measurement_temperature 296(2)
_cell_measurement_theta_max 25.02
_cell_measurement_theta_min 1.99
_cell_volume 3210.0(7)
_computing_cell_refinement 'Bruker SMART'
_computing_data_collection 'Bruker SMART'
_computing_data_reduction 'Bruker SAINT'
_computing_molecular_graphics 'Bruker SHELXTL'
_computing_publication_material 'Bruker SHELXTL'
_computing_structure_refinement 'SHELXL-97 (Sheldrick, 1997)'
_computing_structure_solution 'SHELXS-97 (Sheldrick, 1990)'
_diffrn_ambient_temperature 296(2)
_diffrn_measured_fraction_theta_full 0.996
_diffrn_measured_fraction_theta_max 0.996
_diffrn_measurement_device_type 'CCD area detector'
_diffrn_measurement_method 'phi and omega scans'
_diffrn_radiation_monochromator graphite
_diffrn_radiation_source 'fine-focus sealed tube'
_diffrn_radiation_type MoK\a
_diffrn_radiation_wavelength 0.71073
_diffrn_reflns_av_R_equivalents 0.0817
_diffrn_reflns_av_sigmaI/netI 0.0560
_diffrn_reflns_limit_h_max 17
_diffrn_reflns_limit_h_min -25
_diffrn_reflns_limit_k_max 11
_diffrn_reflns_limit_k_min -11
_diffrn_reflns_limit_l_max 19
_diffrn_reflns_limit_l_min -18
_diffrn_reflns_number 8117
_diffrn_reflns_theta_full 25.02
_diffrn_reflns_theta_max 25.02
_diffrn_reflns_theta_min 1.99
_exptl_absorpt_coefficient_mu 0.230
_exptl_absorpt_correction_T_max 0.9138
_exptl_absorpt_correction_T_min 0.8939
_exptl_absorpt_correction_type multi-scan
_exptl_absorpt_process_details SADABS
_exptl_crystal_colour colorless
_exptl_crystal_density_diffrn 1.392
_exptl_crystal_density_meas ?
_exptl_crystal_density_method 'not measured'
_exptl_crystal_description plate
_exptl_crystal_F_000 1408
_exptl_crystal_size_max 0.50
_exptl_crystal_size_mid 0.40
_exptl_crystal_size_min 0.40
_refine_diff_density_max 0.268
_refine_diff_density_min -0.241
_refine_diff_density_rms 0.045
_refine_ls_extinction_method none
_refine_ls_goodness_of_fit_ref 1.008
_refine_ls_hydrogen_treatment mixed
_refine_ls_matrix_type full
_refine_ls_number_parameters 212
_refine_ls_number_reflns 2824
_refine_ls_number_restraints 0
_refine_ls_restrained_S_all 1.008
_refine_ls_R_factor_all 0.0473
_refine_ls_R_factor_gt 0.0387
_refine_ls_shift/su_max 0.039
_refine_ls_shift/su_mean 0.003
_refine_ls_structure_factor_coef Fsqd
_refine_ls_weighting_details 'calc w=1/[\s^2^(Fo^2^)+(0.0681P)^2^+0.0000P] where P=(Fo^2^+2Fc^2^)/3'
_refine_ls_weighting_scheme calc
_refine_ls_wR_factor_gt 0.1074
_refine_ls_wR_factor_ref 0.1117
_reflns_number_gt 2234
_reflns_number_total 2824
_reflns_threshold_expression >2sigma(I)
_cod_data_source_file jo9b02182_si_002.cif
_cod_data_source_block kevinm
_cod_depositor_comments
;
The following automatic conversions were performed:

data item '_symmetry_cell_setting' value 'Monoclinic' was changed to
'monoclinic' in accordance with the
/home/data/users/saulius/crontab/automatic-downloads/current/ACS/lib/dictionaries/cif_core.dic
dictionary named 'cif_core.dic' version 2.4.2 last updated on
2011-04-26.

data item '_exptl_crystal_density_meas' value 'not measured' was
changed to '?' -- the value is perceived as not measured.

Automatic conversion script
Id: cif_fix_values 6909 2019-04-08 15:41:33Z antanas 
;
_cod_original_cell_volume 3209.9(8)
_cod_original_sg_symbol_H-M C2/c
_cod_database_code 4034565

loop_
_symmetry_equiv_pos_as_xyz
'x, y, z'
'-x, y, -z+1/2'
'x+1/2, y+1/2, z'
'-x+1/2, y+1/2, -z+1/2'
'-x, -y, -z'
'x, -y, z-1/2'
'-x+1/2, -y+1/2, -z'
'x+1/2, -y+1/2, z-1/2'

loop_
_atom_site_label
_atom_site_type_symbol
_atom_site_fract_x
_atom_site_fract_y
_atom_site_fract_z
_atom_site_U_iso_or_equiv
_atom_site_adp_type
_atom_site_occupancy
_atom_site_symmetry_multiplicity
_atom_site_calc_flag
_atom_site_refinement_flags
S1 S 0.366068(19) 0.16542(5) 0.73285(3) 0.04604(18) Uani 1 1 d .
O1 O 0.33818(6) 0.08626(14) 0.65667(7) 0.0598(4) Uani 1 1 d .
O2 O 0.38931(6) 0.30092(14) 0.72405(9) 0.0619(4) Uani 1 1 d .
O3 O 0.47548(7) -0.33791(14) 0.84643(10) 0.0721(4) Uani 1 1 d .
O4 O 0.56241(7) -0.26771(15) 0.94709(9) 0.0668(4) Uani 1 1 d .
H1 H 0.5960(13) -0.154(3) 0.9802(17) 0.113(9) Uiso 1 1 d .
O5 O 0.61622(6) -0.05149(16) 1.00333(8) 0.0580(4) Uani 1 1 d .
O6 O 0.59537(5) 0.16994(13) 0.98553(7) 0.0530(3) Uani 1 1 d .
C1 C 0.48919(8) -0.10327(18) 0.86696(10) 0.0439(4) Uani 1 1 d .
C2 C 0.51912(7) 0.02343(18) 0.90201(10) 0.0409(4) Uani 1 1 d .
C3 C 0.48091(7) 0.13006(18) 0.85927(10) 0.0427(4) Uani 1 1 d .
H3A H 0.4888 0.2231 0.8690 0.051 Uiso 1 1 calc R
C4 C 0.42839(7) 0.07193(18) 0.79892(9) 0.0417(4) Uani 1 1 d .
C5 C 0.43294(8) -0.06956(18) 0.80311(10) 0.0444(4) Uani 1 1 d .
H5A H 0.4038 -0.1311 0.7695 0.053 Uiso 1 1 calc R
C6 C 0.51204(9) -0.23849(19) 0.89007(12) 0.0532(5) Uani 1 1 d .
C7 C 0.49712(14) -0.4767(2) 0.86419(18) 0.1021(9) Uani 1 1 d .
H7A H 0.4663 -0.5378 0.8284 0.153 Uiso 1 1 calc R
H7B H 0.5005 -0.4972 0.9236 0.153 Uiso 1 1 calc R
H7C H 0.5391 -0.4880 0.8524 0.153 Uiso 1 1 calc R
C8 C 0.57887(8) 0.0439(2) 0.96551(10) 0.0451(4) Uani 1 1 d .
C9 C 0.66014(9) 0.1981(2) 1.04212(13) 0.0677(6) Uani 1 1 d .
H9A H 0.6935 0.1486 1.0227 0.081 Uiso 1 1 calc R
H9B H 0.6619 0.1702 1.1006 0.081 Uiso 1 1 calc R
C10 C 0.67057(13) 0.3468(3) 1.0382(2) 0.1039(9) Uani 1 1 d .
H10A H 0.7126 0.3702 1.0749 0.156 Uiso 1 1 calc R
H10B H 0.6370 0.3944 1.0572 0.156 Uiso 1 1 calc R
H10C H 0.6689 0.3728 0.9801 0.156 Uiso 1 1 calc R
C11 C 0.30532(8) 0.17844(18) 0.79037(10) 0.0452(4) Uani 1 1 d .
C12 C 0.30639(10) 0.2842(2) 0.84750(13) 0.0594(5) Uani 1 1 d .
H12A H 0.3398 0.3487 0.8575 0.071 Uiso 1 1 calc R
C13 C 0.25742(12) 0.2933(3) 0.88957(14) 0.0751(7) Uani 1 1 d .
H13A H 0.2574 0.3652 0.9275 0.090 Uiso 1 1 calc R
C14 C 0.20917(11) 0.1979(3) 0.87608(15) 0.0798(7) Uani 1 1 d .
H14A H 0.1761 0.2055 0.9044 0.096 Uiso 1 1 calc R
C15 C 0.20875(11) 0.0915(3) 0.82163(16) 0.0875(8) Uani 1 1 d .
H15A H 0.1759 0.0259 0.8135 0.105 Uiso 1 1 calc R
C16 C 0.25700(9) 0.0807(2) 0.77838(13) 0.0680(6) Uani 1 1 d .
H16A H 0.2569 0.0076 0.7412 0.082 Uiso 1 1 calc R

loop_
_atom_site_aniso_label
_atom_site_aniso_U_11
_atom_site_aniso_U_22
_atom_site_aniso_U_33
_atom_site_aniso_U_23
_atom_site_aniso_U_13
_atom_site_aniso_U_12
S1 0.0369(3) 0.0569(3) 0.0416(3) 0.00609(18) 0.00482(18) 0.00186(18)
O1 0.0477(7) 0.0886(11) 0.0396(7) -0.0040(6) 0.0045(5) 0.0010(6)
O2 0.0533(8) 0.0594(9) 0.0710(9) 0.0200(6) 0.0119(7) -0.0018(6)
O3 0.0782(10) 0.0465(9) 0.0835(10) -0.0038(7) 0.0055(8) 0.0023(7)
O4 0.0610(9) 0.0611(9) 0.0726(9) 0.0077(7) 0.0065(7) 0.0161(7)
O5 0.0418(7) 0.0737(10) 0.0538(7) 0.0123(7) 0.0035(5) 0.0082(6)
O6 0.0377(7) 0.0669(9) 0.0493(7) -0.0018(6) 0.0017(5) -0.0077(6)
C1 0.0389(9) 0.0504(11) 0.0443(9) 0.0015(7) 0.0141(7) 0.0016(7)
C2 0.0342(8) 0.0495(10) 0.0398(8) 0.0014(7) 0.0109(7) 0.0018(7)
C3 0.0366(9) 0.0471(10) 0.0438(9) 0.0009(7) 0.0088(7) -0.0013(7)
C4 0.0327(8) 0.0527(11) 0.0386(8) 0.0015(7) 0.0068(7) 0.0005(7)
C5 0.0392(9) 0.0522(11) 0.0415(9) -0.0028(7) 0.0098(7) -0.0015(7)
C6 0.0511(11) 0.0537(12) 0.0569(11) 0.0010(9) 0.0175(9) 0.0062(9)
C7 0.131(2) 0.0502(14) 0.113(2) -0.0062(13) 0.0076(18) 0.0133(14)
C8 0.0356(8) 0.0619(12) 0.0392(9) 0.0050(8) 0.0121(7) 0.0005(8)
C9 0.0417(10) 0.0987(17) 0.0539(11) -0.0043(10) -0.0040(8) -0.0141(11)
C10 0.0712(16) 0.099(2) 0.123(2) -0.0192(17) -0.0106(15) -0.0270(14)
C11 0.0373(9) 0.0535(11) 0.0417(9) 0.0037(7) 0.0044(7) 0.0047(7)
C12 0.0668(12) 0.0529(12) 0.0585(11) 0.0015(9) 0.0157(9) 0.0029(9)
C13 0.0989(18) 0.0705(15) 0.0621(13) -0.0002(11) 0.0321(13) 0.0230(13)
C14 0.0610(13) 0.109(2) 0.0777(16) 0.0043(14) 0.0334(12) 0.0146(13)
C15 0.0539(13) 0.124(2) 0.0899(17) -0.0192(15) 0.0279(12) -0.0208(13)
C16 0.0532(12) 0.0842(16) 0.0691(13) -0.0228(11) 0.0200(10) -0.0174(10)

loop_
_atom_type_symbol
_atom_type_description
_atom_type_scat_dispersion_real
_atom_type_scat_dispersion_imag
_atom_type_scat_source
C C 0.0033 0.0016 'International Tables Vol C Tables 4.2.6.8 and 6.1.1.4'
H H 0.0000 0.0000 'International Tables Vol C Tables 4.2.6.8 and 6.1.1.4'
O O 0.0106 0.0060 'International Tables Vol C Tables 4.2.6.8 and 6.1.1.4'
S S 0.1246 0.1234 'International Tables Vol C Tables 4.2.6.8 and 6.1.1.4'

loop_
_geom_angle_atom_site_label_1
_geom_angle_atom_site_label_2
_geom_angle_atom_site_label_3
_geom_angle
O2 S1 O1 119.27(8)
O2 S1 C4 108.76(8)
O1 S1 C4 108.78(8)
O2 S1 C11 107.38(8)
O1 S1 C11 106.71(8)
C4 S1 C11 105.03(7)
C6 O3 C7 118.21(18)
C8 O6 C9 118.82(15)
C5 C1 C6 125.39(17)
C5 C1 C2 107.00(15)
C6 C1 C2 127.59(16)
C3 C2 C8 123.29(16)
C3 C2 C1 107.99(14)
C8 C2 C1 128.63(16)
C2 C3 C4 107.39(15)
C5 C4 C3 109.79(14)
C5 C4 S1 126.12(12)
C3 C4 S1 124.04(14)
C4 C5 C1 107.82(15)
O4 C6 O3 119.66(17)
O4 C6 C1 124.99(18)
O3 C6 C1 115.35(17)
O5 C8 O6 118.76(15)
O5 C8 C2 124.80(17)
O6 C8 C2 116.43(16)
O6 C9 C10 106.57(18)
C16 C11 C12 119.97(17)
C16 C11 S1 119.31(14)
C12 C11 S1 120.71(14)
C13 C12 C11 119.2(2)
C14 C13 C12 120.4(2)
C15 C14 C13 120.7(2)
C14 C15 C16 120.0(2)
C15 C16 C11 119.7(2)

loop_
_geom_bond_atom_site_label_1
_geom_bond_atom_site_label_2
_geom_bond_distance
S1 O2 1.4313(14)
S1 O1 1.4412(12)
S1 C4 1.7284(16)
S1 C11 1.7674(17)
O3 C6 1.326(2)
O3 C7 1.436(3)
O4 C6 1.249(2)
O5 C8 1.272(2)
O6 C8 1.298(2)
O6 C9 1.465(2)
C1 C5 1.399(2)
C1 C6 1.423(3)
C1 C2 1.438(2)
C2 C3 1.388(2)
C2 C8 1.422(2)
C3 C4 1.396(2)
C4 C5 1.386(2)
C9 C10 1.473(3)
C11 C16 1.376(3)
C11 C12 1.378(3)
C12 C13 1.376(3)
C13 C14 1.358(4)
C14 C15 1.357(3)
C15 C16 1.377(3)
